data_4328819
loop_
_publ_author_name
'Karah E. Knope'
'Monica Vasiliu'
'David A. Dixon'
'L. Soderholm'

_publ_contact_author_address
;
Chemical Sciences and Engineering Division
Argonne National Laboratory
9700 South Cass Avenue
Argonne, IL 60439
;
_publ_contact_author_email ls@anl.gov
_publ_contact_author_name 'L. Soderholm'
_publ_contact_author_phone 630-252-4364
_publ_section_title
;
 Thorium(IV)-Selenate Clusters Containing an Octanuclear Th(IV)
 Hydroxide/Oxide Core
;
_journal_name_full 'Inorganic Chemistry'
_journal_page_first 4239
_journal_page_last 4249
_journal_paper_doi 10.1021/ic202706s
_journal_volume 51
_journal_year 2012
_chemical_formula_moiety 'H42 O61 Se8 Th8'
_chemical_formula_sum 'H42 O61 Se8 Th8'
_chemical_formula_weight 3506.34
_chemical_name_systematic
; 
 ? 
;
_space_group_IT_number 2
_symmetry_cell_setting triclinic
_symmetry_space_group_name_Hall '-P 1'
_symmetry_space_group_name_H-M 'P -1'
_atom_sites_solution_hydrogens notdet
_atom_sites_solution_primary direct
_atom_sites_solution_secondary difmap
_audit_creation_method SHELXL-97
_cell_angle_alpha 83.3640(10)
_cell_angle_beta 89.5300(10)
_cell_angle_gamma 71.2660(10)
_cell_formula_units_Z 2
_cell_length_a 12.8078(12)
_cell_length_b 13.1843(12)
_cell_length_c 25.061(2)
_cell_measurement_reflns_used 9961
_cell_measurement_temperature 100(2)
_cell_measurement_theta_max 30.35
_cell_measurement_theta_min 4.10
_cell_volume 3978.9(6)
_computing_cell_refinement 'Bruker Apex2'
_computing_data_collection 'Bruker Apex2'
_computing_data_reduction 'Bruker SAINT'
_computing_molecular_graphics CrystalMaker
_computing_publication_material 'WinGX v1.80.05'
_computing_structure_refinement 'SHELXL-97 (Sheldrick, 2008)'
_computing_structure_solution 'SIR-92 (Altomare, 1993)'
_diffrn_ambient_temperature 100(2)
_diffrn_measured_fraction_theta_full 0.983
_diffrn_measured_fraction_theta_max 0.983
_diffrn_measurement_device_type 'Bruker APEX II CCD'
_diffrn_measurement_method 'omega scans'
_diffrn_radiation_monochromator graphite
_diffrn_radiation_source 'fine-focus sealed tube'
_diffrn_radiation_type MoK\a
_diffrn_radiation_wavelength 0.71073
_diffrn_reflns_av_R_equivalents 0.0539
_diffrn_reflns_av_sigmaI/netI 0.0738
_diffrn_reflns_limit_h_max 18
_diffrn_reflns_limit_h_min -18
_diffrn_reflns_limit_k_max 18
_diffrn_reflns_limit_k_min -18
_diffrn_reflns_limit_l_max 35
_diffrn_reflns_limit_l_min -35
_diffrn_reflns_number 60557
_diffrn_reflns_theta_full 30.64
_diffrn_reflns_theta_max 30.64
_diffrn_reflns_theta_min 4.10
_exptl_absorpt_coefficient_mu 18.642
_exptl_absorpt_correction_T_max 0.7461
_exptl_absorpt_correction_T_min 0.3178
_exptl_absorpt_correction_type multi-scan
_exptl_absorpt_process_details SADABS
_exptl_crystal_colour colorless
_exptl_crystal_density_diffrn 2.927
_exptl_crystal_description 'rectangular block'
_exptl_crystal_F_000 3044
_exptl_crystal_size_max 0.17
_exptl_crystal_size_mid 0.15
_exptl_crystal_size_min 0.12
_refine_diff_density_max 2.758
_refine_diff_density_min -2.936
_refine_diff_density_rms 0.337
_refine_ls_extinction_method none
_refine_ls_goodness_of_fit_ref 0.966
_refine_ls_hydrogen_treatment noref
_refine_ls_matrix_type full
_refine_ls_number_parameters 699
_refine_ls_number_reflns 24169
_refine_ls_number_restraints 869
_refine_ls_restrained_S_all 0.952
_refine_ls_R_factor_all 0.0551
_refine_ls_R_factor_gt 0.0372
_refine_ls_shift/su_max 0.003
_refine_ls_shift/su_mean 0.000
_refine_ls_structure_factor_coef Fsqd
_refine_ls_weighting_details 'calc w=1/[\s^2^(Fo^2^)+(0.0332P)^2^+0.0000P] where P=(Fo^2^+2Fc^2^)/3'
_refine_ls_weighting_scheme calc
_refine_ls_wR_factor_gt 0.0817
_refine_ls_wR_factor_ref 0.0866
_reflns_number_gt 17969
_reflns_number_total 24169
_reflns_threshold_expression >2sigma(I)
_cod_data_source_file ic202706s_si_002_3.cif
_cod_data_source_block H42O61Se8Th8
_cod_original_cell_volume 3979.0(6)
_cod_database_code 4328819

loop_
_symmetry_equiv_pos_as_xyz
'x, y, z'
'-x, -y, -z'

loop_
_atom_site_label
_atom_site_type_symbol
_atom_site_fract_x
_atom_site_fract_y
_atom_site_fract_z
_atom_site_U_iso_or_equiv
_atom_site_adp_type
_atom_site_occupancy
_atom_site_symmetry_multiplicity
_atom_site_calc_flag
_atom_site_refinement_flags
_atom_site_disorder_assembly
_atom_site_disorder_group
Th1 Th -0.11391(2) 0.31546(2) 0.649965(10) 0.00989(5) Uani 1 1 d U . .
Th2 Th 0.01185(2) -0.02075(2) 0.668356(10) 0.00920(5) Uani 1 1 d U . .
Th3 Th -0.12455(2) 0.31561(2) 0.816695(10) 0.01084(5) Uani 1 1 d U . .
Th4 Th 0.01341(2) -0.02127(2) 0.836118(10) 0.00931(5) Uani 1 1 d U . .
Th5 Th -0.26560(2) 0.13602(2) 0.593491(10) 0.01031(5) Uani 1 1 d U . .
Th6 Th 0.27844(2) -0.13843(2) 0.758269(10) 0.01058(5) Uani 1 1 d U . .
Th7 Th -0.26925(2) 0.12854(2) 0.893716(10) 0.01120(6) Uani 1 1 d U . .
Th8 Th 0.04982(2) 0.45667(2) 0.727083(11) 0.01123(6) Uani 1 1 d U . .
Se1 Se 0.00336(6) 0.15375(6) 0.54161(3) 0.01159(14) Uani 1 1 d U . .
Se2 Se -0.00516(6) 0.15182(6) 0.94313(3) 0.01110(14) Uani 1 1 d U . .
Se3 Se 0.05125(6) 0.73783(5) 0.76616(3) 0.00975(13) Uani 1 1 d U . .
Se4 Se -0.26384(6) 0.55349(6) 0.71738(3) 0.01414(15) Uani 1 1 d U . .
Se5 Se -0.24323(6) 0.13560(5) 0.74311(3) 0.00942(13) Uani 1 1 d U . .
Se6 Se 0.13473(6) 0.15762(5) 0.74371(3) 0.00983(13) Uani 1 1 d U . .
Se7 Se -0.36207(7) 0.24911(6) 0.44402(3) 0.01763(16) Uani 1 1 d U . .
Se8 Se -0.37979(8) 0.23650(9) 1.03028(4) 0.0382(3) Uani 1 1 d U . .
O1 O -0.1217(4) 0.1413(4) 0.84468(19) 0.0112(9) Uani 1 1 d U . .
O2 O -0.0671(4) 0.3567(4) 0.7319(2) 0.0120(9) Uani 1 1 d U . .
O3 O -0.1172(4) 0.1436(4) 0.64199(19) 0.0110(9) Uani 1 1 d U . .
O4 O 0.0902(4) -0.0549(4) 0.75402(18) 0.0093(8) Uani 1 1 d U . .
O5 O 0.2054(4) -0.1043(4) 0.6692(2) 0.0149(10) Uani 1 1 d U . .
O6 O -0.2901(5) 0.3090(4) 0.8582(2) 0.0182(10) Uani 1 1 d U . .
O7 O 0.0228(5) 0.4035(4) 0.6430(2) 0.0165(10) Uani 1 1 d U . .
O8 O -0.1480(4) -0.0369(4) 0.6279(2) 0.0146(10) Uani 1 1 d U . .
O9 O -0.2724(4) 0.3143(4) 0.6017(2) 0.0152(10) Uani 1 1 d U . .
O10 O 0.2095(4) -0.0885(4) 0.8421(2) 0.0130(9) Uani 1 1 d U . .
O11 O -0.1426(4) -0.0436(4) 0.8816(2) 0.0156(10) Uani 1 1 d U . .
O12 O -0.0017(5) 0.4199(4) 0.8163(2) 0.0167(10) Uani 1 1 d U . .
O13 O 0.2196(5) 0.4262(5) 0.7914(2) 0.0252(13) Uani 1 1 d U . .
O14 O -0.2529(5) 0.0000(5) 0.9800(2) 0.0227(12) Uani 1 1 d U . .
O15 O -0.4780(5) 0.2231(5) 0.8729(2) 0.0269(13) Uani 1 1 d U . .
O16 O -0.1920(5) 0.4607(4) 0.8822(2) 0.0233(12) Uani 1 1 d U . .
O17 O -0.3773(5) -0.0001(5) 0.8827(3) 0.0284(13) Uani 1 1 d U . .
O18 O -0.2565(4) 0.0073(4) 0.5225(2) 0.0162(11) Uani 1 1 d U . .
O19 O 0.3669(5) -0.2910(4) 0.8333(2) 0.0209(12) Uani 1 1 d U . .
O20 O -0.3904(5) 0.0220(5) 0.6162(2) 0.0242(12) Uani 1 1 d U . .
O21 O 0.0613(4) -0.1641(4) 0.6032(2) 0.0157(11) Uani 1 1 d U . .
O22 O 0.0488(5) 0.6139(4) 0.6572(2) 0.0187(11) Uani 1 1 d U . .
O23 O 0.2304(4) 0.4191(4) 0.6783(2) 0.0175(11) Uani 1 1 d U . .
O24 O 0.0781(4) -0.1741(4) 0.9147(2) 0.0152(10) Uani 1 1 d U . .
O25 O 0.4048(5) -0.3048(4) 0.7229(2) 0.0208(11) Uani 1 1 d U . .
O26 O 0.4110(5) -0.0891(5) 0.6903(2) 0.0281(13) Uani 1 1 d U . .
O27 O -0.1661(5) 0.4760(5) 0.5727(2) 0.0308(14) Uani 1 1 d U . .
O28 O 0.4434(5) -0.1109(5) 0.8003(3) 0.0326(14) Uani 1 1 d U . .
O29 O -0.4680(5) 0.2489(4) 0.6081(2) 0.0204(11) Uani 1 1 d U . .
O30 O 0.0807(5) 0.0545(4) 0.5840(2) 0.0161(10) Uani 1 1 d U . .
O31 O 0.0665(4) 0.1592(4) 0.4852(2) 0.0169(11) Uani 1 1 d U . .
O32 O -0.0143(4) 0.2673(4) 0.5670(2) 0.0151(10) Uani 1 1 d U . .
O33 O -0.1160(5) 0.1375(4) 0.5294(2) 0.0165(10) Uani 1 1 d U . .
O34 O 0.0550(5) 0.1594(4) 0.9989(2) 0.0163(11) Uani 1 1 d U . .
O35 O -0.0119(5) 0.2603(4) 0.9016(2) 0.0161(10) Uani 1 1 d U . .
O36 O -0.1294(4) 0.1480(5) 0.9571(2) 0.0189(11) Uani 1 1 d U . .
O37 O 0.0707(4) 0.0439(4) 0.9171(2) 0.0166(11) Uani 1 1 d U . .
O38 O 0.0318(4) 0.6205(4) 0.7733(2) 0.0141(10) Uani 1 1 d U . .
O39 O 0.1843(4) -0.2816(4) 0.7689(2) 0.0170(11) Uani 1 1 d U . .
O40 O -0.0033(5) -0.1987(4) 0.70779(19) 0.0146(10) Uani 1 1 d U . .
O41 O -0.0116(5) -0.1958(4) 0.81431(19) 0.0153(11) Uani 1 1 d U . .
O42 O -0.2681(4) 0.4868(4) 0.7769(2) 0.0176(11) Uani 1 1 d U . .
O43 O -0.1490(4) 0.5833(4) 0.7121(2) 0.0178(11) Uani 1 1 d U . .
O44 O -0.2708(4) 0.4749(4) 0.6723(2) 0.0148(10) Uani 1 1 d U . .
O45 O -0.3681(5) 0.6629(4) 0.7091(2) 0.0221(13) Uani 1 1 d U . .
O46 O -0.1286(4) 0.0298(4) 0.74936(18) 0.0094(9) Uani 1 1 d U . .
O47 O -0.3174(4) 0.1344(4) 0.69085(19) 0.0132(10) Uani 1 1 d U . .
O48 O -0.2102(4) 0.2475(4) 0.7372(2) 0.0126(9) Uani 1 1 d U . .
O49 O -0.3183(4) 0.1288(4) 0.7956(2) 0.0138(10) Uani 1 1 d U . .
O50 O 0.0630(4) 0.1560(4) 0.68940(19) 0.0127(9) Uani 1 1 d U . .
O51 O 0.1666(4) 0.2682(4) 0.7407(2) 0.0143(10) Uani 1 1 d U . .
O52 O 0.0581(4) 0.1522(4) 0.79715(19) 0.0128(9) Uani 1 1 d U . .
O53 O 0.2495(4) 0.0578(4) 0.7479(2) 0.0137(10) Uani 1 1 d U . .
O54 O -0.3361(6) 0.1272(5) 0.4240(2) 0.0310(15) Uani 1 1 d U . .
O55 O -0.3641(5) 0.2351(5) 0.5095(2) 0.0227(12) Uani 1 1 d U . .
O56 O -0.4809(5) 0.3272(6) 0.4183(3) 0.0397(17) Uani 1 1 d U . .
O57 O -0.2668(5) 0.2996(5) 0.4222(2) 0.0299(14) Uani 1 1 d U . .
O58 O -0.5086(7) 0.2945(9) 1.0399(3) 0.076(3) Uani 1 1 d U A .
O59 O -0.3462(7) 0.1093(6) 1.0625(3) 0.0480(19) Uani 1 1 d U A .
O60 O -0.3631(5) 0.2294(5) 0.9660(2) 0.0277(13) Uani 1 1 d U A .
O61A O -0.3007(7) 0.2932(7) 1.0571(3) 0.0251(16) Uani 0.715(10) 1 d PU A 1
O61B O -0.3258(18) 0.3384(16) 1.0014(7) 0.0251(16) Uani 0.285(10) 1 d PU A 2

loop_
_atom_site_aniso_label
_atom_site_aniso_U_11
_atom_site_aniso_U_22
_atom_site_aniso_U_33
_atom_site_aniso_U_23
_atom_site_aniso_U_13
_atom_site_aniso_U_12
Th1 0.01026(13) 0.00900(11) 0.01075(12) -0.00099(9) -0.00002(9) -0.00361(10)
Th2 0.01089(13) 0.00874(11) 0.00768(11) -0.00124(9) -0.00068(9) -0.00266(10)
Th3 0.01067(13) 0.01058(12) 0.01166(12) -0.00259(9) 0.00034(10) -0.00352(10)
Th4 0.00940(12) 0.01032(11) 0.00837(12) -0.00236(9) 0.00030(9) -0.00295(10)
Th5 0.01065(13) 0.01097(12) 0.00930(12) -0.00160(9) -0.00085(9) -0.00331(10)
Th6 0.00866(12) 0.01065(12) 0.01264(12) -0.00264(9) 0.00035(9) -0.00297(10)
Th7 0.00902(13) 0.01480(12) 0.01015(12) -0.00227(9) 0.00068(9) -0.00407(10)
Th8 0.01001(13) 0.00936(11) 0.01505(13) -0.00202(9) -0.00092(10) -0.00389(10)
Se1 0.0122(4) 0.0128(3) 0.0085(3) 0.0000(3) 0.0007(3) -0.0028(3)
Se2 0.0111(4) 0.0139(3) 0.0090(3) -0.0032(3) -0.0002(3) -0.0044(3)
Se3 0.0110(3) 0.0088(3) 0.0100(3) -0.0010(2) -0.0012(3) -0.0038(3)
Se4 0.0111(4) 0.0112(3) 0.0196(4) -0.0042(3) -0.0023(3) -0.0020(3)
Se5 0.0085(3) 0.0112(3) 0.0085(3) -0.0012(2) 0.0002(3) -0.0031(3)
Se6 0.0083(3) 0.0096(3) 0.0124(3) -0.0024(3) 0.0004(3) -0.0036(3)
Se7 0.0131(4) 0.0230(4) 0.0121(3) 0.0021(3) -0.0009(3) -0.0008(3)
Se8 0.0247(5) 0.0568(7) 0.0244(5) -0.0181(5) -0.0012(4) 0.0035(5)
O1 0.006(2) 0.013(2) 0.015(2) -0.0052(18) -0.0004(17) -0.0028(17)
O2 0.010(2) 0.010(2) 0.017(2) -0.0025(17) 0.0012(18) -0.0049(18)
O3 0.014(2) 0.0080(19) 0.010(2) -0.0014(16) -0.0011(17) -0.0018(17)
O4 0.011(2) 0.013(2) 0.0060(19) -0.0035(16) 0.0026(16) -0.0056(18)
O5 0.018(2) 0.014(2) 0.012(2) -0.0048(18) 0.0010(18) -0.003(2)
O6 0.016(3) 0.020(2) 0.019(3) -0.006(2) 0.007(2) -0.004(2)
O7 0.021(3) 0.013(2) 0.020(2) -0.0040(19) 0.003(2) -0.010(2)
O8 0.017(2) 0.014(2) 0.013(2) -0.0014(18) -0.0032(19) -0.0065(19)
O9 0.018(3) 0.013(2) 0.016(2) -0.0025(19) -0.003(2) -0.0046(19)
O10 0.012(2) 0.011(2) 0.013(2) -0.0020(18) -0.0009(18) 0.0000(19)
O11 0.016(2) 0.013(2) 0.016(2) -0.0013(19) 0.0014(19) -0.0015(19)
O12 0.019(3) 0.014(2) 0.018(2) -0.0014(19) 0.001(2) -0.007(2)
O13 0.017(3) 0.029(3) 0.033(3) -0.009(3) -0.006(2) -0.010(2)
O14 0.028(3) 0.028(3) 0.014(3) 0.000(2) 0.005(2) -0.012(3)
O15 0.008(2) 0.037(3) 0.032(3) -0.016(3) 0.001(2) 0.001(2)
O16 0.023(3) 0.017(3) 0.031(3) -0.011(2) 0.006(2) -0.006(2)
O17 0.026(3) 0.026(3) 0.038(3) 0.000(3) -0.004(3) -0.017(3)
O18 0.014(3) 0.024(3) 0.013(2) -0.007(2) -0.004(2) -0.008(2)
O19 0.022(3) 0.019(3) 0.021(3) -0.005(2) -0.002(2) -0.005(2)
O20 0.029(3) 0.031(3) 0.021(3) -0.008(2) 0.005(2) -0.020(3)
O21 0.013(3) 0.023(3) 0.013(2) -0.010(2) 0.002(2) -0.006(2)
O22 0.028(3) 0.012(2) 0.014(2) 0.0003(19) -0.001(2) -0.004(2)
O23 0.010(2) 0.015(3) 0.026(3) 0.003(2) 0.001(2) -0.003(2)
O24 0.015(3) 0.017(2) 0.011(2) 0.0011(19) -0.002(2) -0.003(2)
O25 0.016(3) 0.024(3) 0.022(3) -0.008(2) 0.004(2) -0.004(2)
O26 0.017(3) 0.029(3) 0.035(3) -0.004(3) 0.011(2) -0.003(3)
O27 0.019(3) 0.029(3) 0.034(3) 0.019(3) 0.003(2) -0.001(2)
O28 0.022(3) 0.038(4) 0.047(4) -0.004(3) -0.007(3) -0.021(3)
O29 0.012(2) 0.023(3) 0.024(3) 0.004(2) 0.001(2) -0.005(2)
O30 0.018(3) 0.017(2) 0.010(2) 0.0013(18) 0.0030(19) -0.001(2)
O31 0.011(3) 0.028(3) 0.008(2) 0.001(2) 0.000(2) -0.002(2)
O32 0.018(3) 0.019(2) 0.011(2) -0.0034(19) 0.004(2) -0.009(2)
O33 0.020(3) 0.023(3) 0.011(2) -0.004(2) 0.0012(19) -0.011(2)
O34 0.018(3) 0.021(3) 0.012(2) -0.005(2) -0.003(2) -0.007(2)
O35 0.017(3) 0.017(2) 0.017(2) -0.0014(19) -0.004(2) -0.009(2)
O36 0.011(2) 0.031(3) 0.015(2) -0.002(2) -0.0010(19) -0.007(2)
O37 0.014(3) 0.019(3) 0.017(2) -0.010(2) -0.001(2) -0.003(2)
O38 0.018(3) 0.004(2) 0.019(3) 0.0017(18) -0.002(2) -0.0031(19)
O39 0.011(3) 0.009(2) 0.029(3) -0.001(2) -0.003(2) -0.001(2)
O40 0.022(3) 0.012(2) 0.009(2) 0.0025(18) -0.007(2) -0.006(2)
O41 0.027(3) 0.015(2) 0.008(2) -0.0059(19) 0.008(2) -0.011(2)
O42 0.013(3) 0.019(2) 0.019(3) -0.002(2) 0.001(2) -0.004(2)
O43 0.010(2) 0.012(2) 0.034(3) -0.006(2) -0.004(2) -0.007(2)
O44 0.015(3) 0.010(2) 0.019(3) -0.0049(19) -0.002(2) -0.0031(19)
O45 0.013(3) 0.014(3) 0.040(3) -0.016(2) -0.005(2) 0.001(2)
O46 0.006(2) 0.013(2) 0.010(2) -0.0022(17) -0.0007(16) -0.0032(18)
O47 0.012(2) 0.018(3) 0.011(2) -0.0037(19) -0.0006(18) -0.004(2)
O48 0.012(2) 0.012(2) 0.015(2) -0.0051(17) 0.0032(18) -0.0045(19)
O49 0.009(2) 0.019(3) 0.012(2) 0.0012(19) -0.0001(18) -0.004(2)
O50 0.017(2) 0.011(2) 0.009(2) -0.0010(17) -0.0013(18) -0.0036(18)
O51 0.005(2) 0.012(2) 0.027(3) -0.005(2) 0.005(2) -0.0050(19)
O52 0.012(2) 0.011(2) 0.013(2) -0.0017(17) 0.0015(18) -0.0006(18)
O53 0.010(2) 0.016(2) 0.016(3) -0.0030(19) 0.0016(19) -0.0049(19)
O54 0.040(4) 0.034(3) 0.020(3) -0.006(3) 0.007(3) -0.012(3)
O55 0.021(3) 0.028(3) 0.014(2) -0.001(2) -0.005(2) -0.001(2)
O56 0.021(3) 0.063(5) 0.026(3) 0.009(3) -0.011(3) -0.005(3)
O57 0.018(3) 0.038(4) 0.032(3) 0.005(3) -0.004(3) -0.010(3)
O58 0.023(4) 0.141(8) 0.039(5) -0.018(5) 0.011(3) 0.010(4)
O59 0.058(5) 0.051(4) 0.029(4) 0.000(3) -0.002(4) -0.011(4)
O60 0.027(3) 0.034(3) 0.019(3) -0.012(2) 0.005(2) -0.003(3)
O61A 0.030(4) 0.028(4) 0.012(3) -0.012(3) -0.008(3) 0.002(3)
O61B 0.030(4) 0.028(4) 0.012(3) -0.012(3) -0.008(3) 0.002(3)

loop_
_atom_type_symbol
_atom_type_description
_atom_type_scat_dispersion_real
_atom_type_scat_dispersion_imag
_atom_type_scat_source
O O 0.0106 0.0060 'International Tables Vol C Tables 4.2.6.8 and 6.1.1.4'
Se Se -0.0929 2.2259 'International Tables Vol C Tables 4.2.6.8 and 6.1.1.4'
Th Th -7.2400 8.8979 'International Tables Vol C Tables 4.2.6.8 and 6.1.1.4'
H H 0.0000 0.0000 'International Tables Vol C Tables 4.2.6.8 and 6.1.1.4'

loop_
_geom_angle_atom_site_label_1
_geom_angle_atom_site_label_2
_geom_angle_atom_site_label_3
_geom_angle
_geom_angle_site_symmetry_1
_geom_angle_site_symmetry_3
O3 Th1 O2 119.85(16) . .
O3 Th1 O9 66.83(17) . .
O2 Th1 O9 139.58(18) . .
O3 Th1 O7 135.63(18) . .
O2 Th1 O7 67.14(17) . .
O9 Th1 O7 139.32(18) . .
O3 Th1 O32 75.41(17) . .
O2 Th1 O32 134.66(18) . .
O9 Th1 O32 85.52(18) . .
O7 Th1 O32 73.43(17) . .
O3 Th1 O44 127.66(17) . .
O2 Th1 O44 73.58(17) . .
O9 Th1 O44 73.22(17) . .
O7 Th1 O44 96.70(17) . .
O32 Th1 O44 133.88(17) . .
O3 Th1 O27 124.95(19) . .
O2 Th1 O27 115.16(19) . .
O9 Th1 O27 70.86(19) . .
O7 Th1 O27 69.02(19) . .
O32 Th1 O27 67.65(19) . .
O44 Th1 O27 66.82(18) . .
O3 Th1 O50 64.54(16) . .
O2 Th1 O50 72.52(16) . .
O9 Th1 O50 131.21(16) . .
O7 Th1 O50 79.03(17) . .
O32 Th1 O50 78.96(16) . .
O44 Th1 O50 144.68(16) . .
O27 Th1 O50 138.78(17) . .
O3 Th1 O48 71.31(16) . .
O2 Th1 O48 63.53(16) . .
O9 Th1 O48 85.04(17) . .
O7 Th1 O48 130.56(16) . .
O32 Th1 O48 146.49(15) . .
O44 Th1 O48 72.90(16) . .
O27 Th1 O48 137.40(17) . .
O50 Th1 O48 83.38(15) . .
O3 Th1 Th8 139.41(12) . .
O2 Th1 Th8 32.40(12) . .
O9 Th1 Th8 152.47(12) . .
O7 Th1 Th8 35.02(12) . .
O32 Th1 Th8 106.98(12) . .
O44 Th1 Th8 80.75(12) . .
O27 Th1 Th8 90.93(15) . .
O50 Th1 Th8 76.00(10) . .
O48 Th1 Th8 95.91(10) . .
O3 Th1 Th5 32.33(12) . .
O2 Th1 Th5 139.42(12) . .
O9 Th1 Th5 34.53(12) . .
O7 Th1 Th5 150.89(12) . .
O32 Th1 Th5 77.49(12) . .
O44 Th1 Th5 102.58(12) . .
O27 Th1 Th5 98.82(15) . .
O50 Th1 Th5 96.72(11) . .
O48 Th1 Th5 76.58(10) . .
Th8 Th1 Th5 170.243(9) . .
O3 Th1 Th2 24.86(12) . .
O2 Th1 Th2 102.33(12) . .
O9 Th1 Th2 91.63(12) . .
O7 Th1 Th2 114.58(13) . .
O32 Th1 Th2 74.37(12) . .
O44 Th1 Th2 144.40(12) . .
O27 Th1 Th2 138.94(15) . .
O50 Th1 Th2 39.68(11) . .
O48 Th1 Th2 73.85(10) . .
Th8 Th1 Th2 115.132(10) . .
Th5 Th1 Th2 57.101(8) . .
O3 Th2 O4 119.13(17) . .
O3 Th2 O5 139.33(18) . .
O4 Th2 O5 67.60(17) . .
O3 Th2 O8 67.65(17) . .
O4 Th2 O8 136.14(17) . .
O5 Th2 O8 138.38(17) . .
O3 Th2 O40 132.70(18) . .
O4 Th2 O40 73.69(16) . .
O5 Th2 O40 87.93(18) . .
O8 Th2 O40 73.51(17) . .
O3 Th2 O30 73.87(17) . .
O4 Th2 O30 127.88(17) . .
O5 Th2 O30 72.79(17) . .
O8 Th2 O30 95.97(18) . .
O40 Th2 O30 137.36(17) . .
O3 Th2 O21 119.20(17) . .
O4 Th2 O21 121.64(17) . .
O5 Th2 O21 70.14(17) . .
O8 Th2 O21 68.31(17) . .
O40 Th2 O21 66.37(16) . .
O30 Th2 O21 71.33(17) . .
O3 Th2 O46 72.00(16) . .
O4 Th2 O46 63.61(16) . .
O5 Th2 O46 131.12(16) . .
O8 Th2 O46 80.85(16) . .
O40 Th2 O46 76.19(16) . .
O30 Th2 O46 144.21(16) . .
O21 Th2 O46 136.55(15) . .
O3 Th2 O50 63.52(16) . .
O4 Th2 O50 71.81(15) . .
O5 Th2 O50 84.30(16) . .
O8 Th2 O50 131.16(16) . .
O40 Th2 O50 145.02(15) . .
O30 Th2 O50 71.83(16) . .
O21 Th2 O50 139.89(16) . .
O46 Th2 O50 83.52(15) . .
O3 Th2 Th5 32.80(12) . .
O4 Th2 Th5 139.75(12) . .
O5 Th2 Th5 151.30(12) . .
O8 Th2 Th5 35.22(12) . .
O40 Th2 Th5 106.49(12) . .
O30 Th2 Th5 80.09(13) . .
O21 Th2 Th5 92.65(12) . .
O46 Th2 Th5 77.16(10) . .
O50 Th2 Th5 96.17(11) . .
O3 Th2 Th6 138.51(12) . .
O4 Th2 Th6 32.72(12) . .
O5 Th2 Th6 34.89(12) . .
O8 Th2 Th6 151.59(12) . .
O40 Th2 Th6 78.34(12) . .
O30 Th2 Th6 102.18(13) . .
O21 Th2 Th6 96.97(12) . .
O46 Th2 Th6 96.26(10) . .
O50 Th2 Th6 75.87(11) . .
Th5 Th2 Th6 170.341(9) . .
O3 Th2 Th1 25.08(12) . .
O4 Th2 Th1 101.05(12) . .
O5 Th2 Th1 118.61(12) . .
O8 Th2 Th1 92.73(12) . .
O40 Th2 Th1 149.32(13) . .
O30 Th2 Th1 69.96(12) . .
O21 Th2 Th1 134.41(12) . .
O46 Th2 Th1 74.58(10) . .
O50 Th2 Th1 38.44(11) . .
Th5 Th2 Th1 57.790(6) . .
Th6 Th2 Th1 113.891(8) . .
O2 Th3 O1 119.58(17) . .
O2 Th3 O6 138.09(18) . .
O1 Th3 O6 67.32(18) . .
O2 Th3 O12 67.08(17) . .
O1 Th3 O12 138.12(18) . .
O6 Th3 O12 138.45(18) . .
O2 Th3 O35 127.42(18) . .
O1 Th3 O35 74.50(17) . .
O6 Th3 O35 94.48(18) . .
O12 Th3 O35 71.54(17) . .
O2 Th3 O42 73.87(17) . .
O1 Th3 O42 135.34(17) . .
O6 Th3 O42 75.80(18) . .
O12 Th3 O42 86.45(18) . .
O35 Th3 O42 134.22(17) . .
O2 Th3 O16 121.53(17) . .
O1 Th3 O16 118.89(17) . .
O6 Th3 O16 68.38(18) . .
O12 Th3 O16 70.08(18) . .
O35 Th3 O16 69.30(18) . .
O42 Th3 O16 65.52(18) . .
O2 Th3 O48 64.48(16) . .
O1 Th3 O48 72.24(16) . .
O6 Th3 O48 81.70(17) . .
O12 Th3 O48 131.51(16) . .
O35 Th3 O48 145.32(16) . .
O42 Th3 O48 78.47(16) . .
O16 Th3 O48 137.38(17) . .
O2 Th3 O52 71.83(16) . .
O1 Th3 O52 62.31(16) . .
O6 Th3 O52 129.62(17) . .
O12 Th3 O52 84.85(17) . .
O35 Th3 O52 73.54(16) . .
O42 Th3 O52 145.34(16) . .
O16 Th3 O52 140.05(17) . .
O48 Th3 O52 82.49(15) . .
O2 Th3 Th7 140.91(12) . .
O1 Th3 Th7 32.38(12) . .
O6 Th3 Th7 35.29(13) . .
O12 Th3 Th7 150.05(12) . .
O35 Th3 Th7 79.56(12) . .
O42 Th3 Th7 109.15(12) . .
O16 Th3 Th7 92.74(13) . .
O48 Th3 Th7 77.73(11) . .
O52 Th3 Th7 94.55(11) . .
O2 Th3 Th8 31.99(12) . .
O1 Th3 Th8 137.55(12) . .
O6 Th3 Th8 153.37(13) . .
O12 Th3 Th8 35.09(12) . .
O35 Th3 Th8 101.44(12) . .
O42 Th3 Th8 77.80(12) . .
O16 Th3 Th8 97.40(13) . .
O48 Th3 Th8 96.44(11) . .
O52 Th3 Th8 75.88(10) . .
Th7 Th3 Th8 169.484(9) . .
O2 Th3 Th1 25.27(12) . .
O1 Th3 Th1 101.42(12) . .
O6 Th3 Th1 117.09(13) . .
O12 Th3 Th1 92.35(12) . .
O35 Th3 Th1 144.28(13) . .
O42 Th3 Th1 73.51(12) . .
O16 Th3 Th1 135.88(13) . .
O48 Th3 Th1 39.21(11) . .
O52 Th3 Th1 73.41(10) . .
Th7 Th3 Th1 116.246(9) . .
Th8 Th3 Th1 57.256(7) . .
O4 Th4 O1 119.97(17) . .
O4 Th4 O11 136.03(17) . .
O1 Th4 O11 67.37(17) . .
O4 Th4 O10 67.70(17) . .
O1 Th4 O10 136.19(17) . .
O11 Th4 O10 140.43(17) . .
O4 Th4 O37 133.77(17) . .
O1 Th4 O37 74.62(17) . .
O11 Th4 O37 90.10(18) . .
O10 Th4 O37 73.14(17) . .
O4 Th4 O41 72.86(16) . .
O1 Th4 O41 128.02(18) . .
O11 Th4 O41 71.43(17) . .
O10 Th4 O41 95.78(17) . .
O37 Th4 O41 135.87(17) . .
O4 Th4 O24 117.26(17) . .
O1 Th4 O24 122.71(17) . .
O11 Th4 O24 70.56(17) . .
O10 Th4 O24 69.96(17) . .
O37 Th4 O24 68.32(17) . .
O41 Th4 O24 67.77(16) . .
O4 Th4 O52 73.70(16) . .
O1 Th4 O52 63.92(16) . .
O11 Th4 O52 131.28(16) . .
O10 Th4 O52 80.13(16) . .
O37 Th4 O52 76.33(16) . .
O41 Th4 O52 145.21(15) . .
O24 Th4 O52 138.72(16) . .
O4 Th4 O46 63.26(16) . .
O1 Th4 O46 71.48(16) . .
O11 Th4 O46 82.18(16) . .
O10 Th4 O46 130.88(16) . .
O37 Th4 O46 145.63(16) . .
O41 Th4 O46 72.82(16) . .
O24 Th4 O46 137.35(15) . .
O52 Th4 O46 83.84(15) . .
O4 Th4 Th6 32.97(12) . .
O1 Th4 Th6 140.46(12) . .
O11 Th4 Th6 150.07(12) . .
O10 Th4 Th6 35.07(12) . .
O37 Th4 Th6 106.46(13) . .
O41 Th4 Th6 79.51(12) . .
O24 Th4 Th6 92.21(12) . .
O52 Th4 Th6 77.73(11) . .
O46 Th4 Th6 96.17(10) . .
O4 Th4 Th7 138.96(12) . .
O1 Th4 Th7 32.24(12) . .
O11 Th4 Th7 35.29(12) . .
O10 Th4 Th7 151.14(12) . .
O37 Th4 Th7 78.15(12) . .
O41 Th4 Th7 102.86(12) . .
O24 Th4 Th7 96.88(12) . .
O52 Th4 Th7 96.03(11) . .
O46 Th4 Th7 76.34(10) . .
Th6 Th4 Th7 170.841(9) . .
O4 Th4 Th3 102.31(12) . .
O1 Th4 Th3 25.05(12) . .
O11 Th4 Th3 92.42(12) . .
O10 Th4 Th3 115.21(12) . .
O37 Th4 Th3 73.05(12) . .
O41 Th4 Th3 144.57(13) . .
O24 Th4 Th3 137.32(11) . .
O52 Th4 Th3 38.88(11) . .
O46 Th4 Th3 73.88(10) . .
Th6 Th4 Th3 115.965(8) . .
Th7 Th4 Th3 57.231(7) . .
O3 Th5 O9 67.35(17) . .
O3 Th5 O8 67.75(17) . .
O9 Th5 O8 134.97(18) . .
O3 Th5 O55 134.23(18) . .
O9 Th5 O55 77.88(18) . .
O8 Th5 O55 140.46(18) . .
O3 Th5 O33 72.28(17) . .
O9 Th5 O33 84.47(18) . .
O8 Th5 O33 85.28(18) . .
O55 Th5 O33 75.71(19) . .
O3 Th5 O47 72.71(17) . .
O9 Th5 O47 83.57(17) . .
O8 Th5 O47 80.27(17) . .
O55 Th5 O47 132.91(18) . .
O33 Th5 O47 144.96(17) . .
O3 Th5 O20 128.98(18) . .
O9 Th5 O20 136.21(19) . .
O8 Th5 O20 74.06(19) . .
O55 Th5 O20 96.7(2) . .
O33 Th5 O20 136.90(17) . .
O47 Th5 O20 68.51(17) . .
O3 Th5 O18 125.40(17) . .
O9 Th5 O18 141.53(17) . .
O8 Th5 O18 71.91(17) . .
O55 Th5 O18 68.99(18) . .
O33 Th5 O18 69.15(17) . .
O47 Th5 O18 133.65(16) . .
O20 Th5 O18 68.59(17) . .
O3 Th5 O29 123.84(18) . .
O9 Th5 O29 71.58(18) . .
O8 Th5 O29 135.07(17) . .
O55 Th5 O29 67.04(18) . .
O33 Th5 O29 138.89(17) . .
O47 Th5 O29 66.08(17) . .
O20 Th5 O29 66.54(19) . .
O18 Th5 O29 110.65(17) . .
O3 Th5 Th2 32.67(12) . .
O9 Th5 Th2 99.97(13) . .
O8 Th5 Th2 35.44(12) . .
O55 Th5 Th2 148.29(14) . .
O33 Th5 Th2 72.60(12) . .
O47 Th5 Th2 77.24(12) . .
O20 Th5 Th2 105.55(14) . .
O18 Th5 Th2 98.23(12) . .
O29 Th5 Th2 142.92(12) . .
O3 Th5 Th1 32.51(12) . .
O9 Th5 Th1 34.86(13) . .
O8 Th5 Th1 100.25(12) . .
O55 Th5 Th1 107.54(14) . .
O33 Th5 Th1 74.90(11) . .
O47 Th5 Th1 76.51(11) . .
O20 Th5 Th1 145.02(13) . .
O18 Th5 Th1 143.64(12) . .
O29 Th5 Th1 99.84(13) . .
Th2 Th5 Th1 65.109(9) . .
O4 Th6 O10 68.06(17) . .
O4 Th6 O5 67.74(17) . .
O10 Th6 O5 135.25(18) . .
O4 Th6 O53 73.96(16) . .
O10 Th6 O53 77.35(17) . .
O5 Th6 O53 84.24(17) . .
O4 Th6 O28 136.95(19) . .
O10 Th6 O28 79.0(2) . .
O5 Th6 O28 133.0(2) . .
O53 Th6 O28 72.31(19) . .
O4 Th6 O25 133.80(17) . .
O10 Th6 O25 136.92(17) . .
O5 Th6 O25 81.62(18) . .
O53 Th6 O25 137.96(17) . .
O28 Th6 O25 89.2(2) . .
O4 Th6 O39 71.14(16) . .
O10 Th6 O39 88.05(18) . .
O5 Th6 O39 84.29(17) . .
O53 Th6 O39 145.06(17) . .
O28 Th6 O39 136.15(19) . .
O25 Th6 O39 72.18(18) . .
O4 Th6 O19 120.14(18) . .
O10 Th6 O19 69.68(17) . .
O5 Th6 O19 142.58(17) . .
O53 Th6 O19 132.92(17) . .
O28 Th6 O19 69.21(19) . .
O25 Th6 O19 67.40(18) . .
O39 Th6 O19 67.00(17) . .
O4 Th6 O26 123.75(18) . .
O10 Th6 O26 136.67(19) . .
O5 Th6 O26 68.0(2) . .
O53 Th6 O26 68.79(18) . .
O28 Th6 O26 65.7(2) . .
O25 Th6 O26 69.20(18) . .
O39 Th6 O26 134.87(19) . .
O19 Th6 O26 116.11(19) . .
O4 Th6 Th4 32.92(11) . .
O10 Th6 Th4 35.49(12) . .
O5 Th6 Th4 100.66(13) . .
O53 Th6 Th4 76.21(12) . .
O28 Th6 Th4 111.94(16) . .
O25 Th6 Th4 145.36(13) . .
O39 Th6 Th4 73.68(12) . .
O19 Th6 Th4 93.96(13) . .
O26 Th6 Th4 143.91(13) . .
O4 Th6 Th2 32.83(11) . .
O10 Th6 Th2 100.71(12) . .
O5 Th6 Th2 34.92(13) . .
O53 Th6 Th2 77.14(12) . .
O28 Th6 Th2 148.77(15) . .
O25 Th6 Th2 109.78(13) . .
O39 Th6 Th2 74.62(12) . .
O19 Th6 Th2 140.48(13) . .
O26 Th6 Th2 97.35(14) . .
Th4 Th6 Th2 65.745(9) . .
O1 Th7 O6 67.77(18) . .
O1 Th7 O11 67.72(17) . .
O6 Th7 O11 134.96(18) . .
O1 Th7 O60 130.64(19) . .
O6 Th7 O60 78.01(19) . .
O11 Th7 O60 139.75(19) . .
O1 Th7 O36 72.34(17) . .
O6 Th7 O36 85.55(19) . .
O11 Th7 O36 87.49(18) . .
O60 Th7 O36 70.5(2) . .
O1 Th7 O49 72.76(17) . .
O6 Th7 O49 78.35(17) . .
O11 Th7 O49 82.46(17) . .
O60 Th7 O49 134.06(19) . .
O36 Th7 O49 144.94(17) . .
O1 Th7 O17 125.97(19) . .
O6 Th7 O17 134.3(2) . .
O11 Th7 O17 71.3(2) . .
O60 Th7 O17 103.4(2) . .
O36 Th7 O17 138.78(19) . .
O49 Th7 O17 68.30(18) . .
O1 Th7 O14 123.80(18) . .
O6 Th7 O14 144.64(18) . .
O11 Th7 O14 70.66(18) . .
O60 Th7 O14 70.2(2) . .
O36 Th7 O14 69.75(18) . .
O49 Th7 O14 135.70(17) . .
O17 Th7 O14 69.97(19) . .
O1 Th7 O15 129.39(19) . .
O6 Th7 O15 73.5(2) . .
O11 Th7 O15 134.47(19) . .
O60 Th7 O15 67.27(19) . .
O36 Th7 O15 135.76(18) . .
O49 Th7 O15 68.47(17) . .
O17 Th7 O15 65.8(2) . .
O14 Th7 O15 106.7(2) . .
O1 Th7 Th3 32.78(12) . .
O6 Th7 Th3 35.34(13) . .
O11 Th7 Th3 100.50(13) . .
O60 Th7 Th3 104.28(15) . .
O36 Th7 Th3 72.87(12) . .
O49 Th7 Th3 76.10(11) . .
O17 Th7 Th3 144.15(14) . .
O14 Th7 Th3 141.83(13) . .
O15 Th7 Th3 105.26(15) . .
O1 Th7 Th4 32.66(12) . .
O6 Th7 Th4 100.40(13) . .
O11 Th7 Th4 35.22(13) . .
O60 Th7 Th4 145.74(15) . .
O36 Th7 Th4 75.24(13) . .
O49 Th7 Th4 77.32(12) . .
O17 Th7 Th4 101.68(15) . .
O14 Th7 Th4 97.35(14) . .
O15 Th7 Th4 145.80(13) . .
Th3 Th7 Th4 65.388(9) . .
O2 Th8 O7 68.08(18) . .
O2 Th8 O12 67.92(18) . .
O7 Th8 O12 135.74(18) . .
O2 Th8 O51 73.85(17) . .
O7 Th8 O51 80.02(18) . .
O12 Th8 O51 83.65(18) . .
O2 Th8 O38 127.12(17) . .
O7 Th8 O38 142.22(17) . .
O12 Th8 O38 72.84(17) . .
O51 Th8 O38 134.94(17) . .
O2 Th8 O23 127.12(17) . .
O7 Th8 O23 72.13(18) . .
O12 Th8 O23 135.48(18) . .
O51 Th8 O23 66.08(16) . .
O38 Th8 O23 105.68(17) . .
O2 Th8 O22 128.12(18) . .
O7 Th8 O22 74.05(17) . .
O12 Th8 O22 141.21(17) . .
O51 Th8 O22 132.42(18) . .
O38 Th8 O22 70.55(16) . .
O23 Th8 O22 68.25(17) . .
O2 Th8 O43 70.80(17) . .
O7 Th8 O43 84.67(18) . .
O12 Th8 O43 85.46(19) . .
O51 Th8 O43 144.56(16) . .
O38 Th8 O43 72.13(16) . .
O23 Th8 O43 137.70(17) . .
O22 Th8 O43 71.62(18) . .
O2 Th8 O13 126.22(18) . .
O7 Th8 O13 135.39(19) . .
O12 Th8 O13 71.66(19) . .
O51 Th8 O13 67.74(17) . .
O38 Th8 O13 68.54(17) . .
O23 Th8 O13 67.05(19) . .
O22 Th8 O13 105.62(19) . .
O43 Th8 O13 138.74(17) . .
O2 Th8 Th1 32.86(12) . .
O7 Th8 Th1 35.51(12) . .
O12 Th8 Th1 100.77(13) . .
O51 Th8 Th1 77.38(12) . .
O38 Th8 Th1 143.66(12) . .
O23 Th8 Th1 103.28(12) . .
O22 Th8 Th1 101.05(12) . .
O43 Th8 Th1 71.72(11) . .
O13 Th8 Th1 144.83(13) . .
O2 Th8 Th3 32.32(12) . .
O7 Th8 Th3 100.31(12) . .
O12 Th8 Th3 35.60(13) . .
O51 Th8 Th3 76.34(12) . .
O38 Th8 Th3 101.97(12) . .
O23 Th8 Th3 142.37(11) . .
O22 Th8 Th3 146.74(13) . .
O43 Th8 Th3 75.25(12) . .
O13 Th8 Th3 101.01(13) . .
Th1 Th8 Th3 65.174(9) . .
O31 Se1 O30 109.5(3) . .
O31 Se1 O32 108.0(3) . .
O30 Se1 O32 108.3(3) . .
O31 Se1 O33 108.8(3) . .
O30 Se1 O33 111.3(3) . .
O32 Se1 O33 110.9(3) . .
O34 Se2 O36 108.0(3) . .
O34 Se2 O37 108.6(3) . .
O36 Se2 O37 112.5(3) . .
O34 Se2 O35 107.7(3) . .
O36 Se2 O35 110.6(3) . .
O37 Se2 O35 109.4(3) . .
O41 Se3 O38 107.7(3) 1_565 .
O41 Se3 O40 110.0(3) 1_565 1_565
O38 Se3 O40 107.8(3) . 1_565
O41 Se3 O39 111.5(3) 1_565 1_565
O38 Se3 O39 108.7(3) . 1_565
O40 Se3 O39 111.0(3) 1_565 1_565
O45 Se4 O44 109.6(3) . .
O45 Se4 O43 109.6(3) . .
O44 Se4 O43 110.4(3) . .
O45 Se4 O42 109.7(3) . .
O44 Se4 O42 107.0(3) . .
O43 Se4 O42 110.5(3) . .
O47 Se5 O49 106.7(3) . .
O47 Se5 O48 109.8(3) . .
O49 Se5 O48 111.0(3) . .
O47 Se5 O46 110.9(2) . .
O49 Se5 O46 109.2(2) . .
O48 Se5 O46 109.3(2) . .
O53 Se6 O51 107.2(3) . .
O53 Se6 O50 109.5(3) . .
O51 Se6 O50 111.1(3) . .
O53 Se6 O52 112.1(2) . .
O51 Se6 O52 108.2(3) . .
O50 Se6 O52 108.7(3) . .
O56 Se7 O57 108.8(3) . .
O56 Se7 O55 110.7(3) . .
O57 Se7 O55 111.6(3) . .
O56 Se7 O54 108.8(4) . .
O57 Se7 O54 109.1(3) . .
O55 Se7 O54 107.8(3) . .
O58 Se8 O61A 112.7(5) . .
O58 Se8 O60 108.5(4) . .
O61A Se8 O60 113.9(4) . .
O58 Se8 O59 106.8(5) . .
O61A Se8 O59 106.1(4) . .
O60 Se8 O59 108.5(3) . .
O58 Se8 O61B 107.1(8) . .
O61A Se8 O61B 50.1(6) . .
O60 Se8 O61B 69.8(6) . .
O59 Se8 O61B 144.5(7) . .
Th7 O1 Th3 114.8(2) . .
Th7 O1 Th4 115.1(2) . .
Th3 O1 Th4 129.9(2) . .
Th8 O2 Th3 115.7(2) . .
Th8 O2 Th1 114.7(2) . .
Th3 O2 Th1 129.6(2) . .
Th2 O3 Th5 114.53(19) . .
Th2 O3 Th1 130.1(2) . .
Th5 O3 Th1 115.2(2) . .
Th4 O4 Th6 114.1(2) . .
Th4 O4 Th2 131.4(2) . .
Th6 O4 Th2 114.46(19) . .
Th6 O5 Th2 110.2(2) . .
Th7 O6 Th3 109.4(2) . .
Th8 O7 Th1 109.5(2) . .
Th5 O8 Th2 109.34(19) . .
Th5 O9 Th1 110.6(2) . .
Th6 O10 Th4 109.4(2) . .
Th4 O11 Th7 109.5(2) . .
Th8 O12 Th3 109.3(2) . .
Se1 O30 Th2 123.9(3) . .
Se1 O32 Th1 124.5(3) . .
Se1 O33 Th5 128.1(3) . .
Se2 O35 Th3 123.8(3) . .
Se2 O36 Th7 127.3(3) . .
Se2 O37 Th4 123.8(3) . .
Se3 O38 Th8 143.5(3) . .
Se3 O39 Th6 127.1(3) 1_545 .
Se3 O40 Th2 124.2(3) 1_545 .
Se3 O41 Th4 123.5(3) 1_545 .
Se4 O42 Th3 125.7(3) . .
Se4 O43 Th8 128.5(3) . .
Se4 O44 Th1 124.7(3) . .
Se5 O46 Th2 122.7(2) . .
Se5 O46 Th4 123.2(2) . .
Th2 O46 Th4 101.59(16) . .
Se5 O47 Th5 128.7(3) . .
Se5 O48 Th3 124.2(2) . .
Se5 O48 Th1 123.6(2) . .
Th3 O48 Th1 102.43(16) . .
Se5 O49 Th7 128.3(3) . .
Se6 O50 Th1 124.5(2) . .
Se6 O50 Th2 122.8(2) . .
Th1 O50 Th2 101.89(17) . .
Se6 O51 Th8 130.6(3) . .
Se6 O52 Th4 123.4(2) . .
Se6 O52 Th3 123.3(2) . .
Th4 O52 Th3 103.87(17) . .
Se6 O53 Th6 129.1(3) . .
Se7 O55 Th5 145.7(3) . .
Se8 O60 Th7 148.9(3) . .

loop_
_geom_bond_atom_site_label_1
_geom_bond_atom_site_label_2
_geom_bond_distance
_geom_bond_site_symmetry_2
Th1 O3 2.311(5) .
Th1 O2 2.314(5) .
Th1 O9 2.377(5) .
Th1 O7 2.386(5) .
Th1 O32 2.468(5) .
Th1 O44 2.512(5) .
Th1 O27 2.615(5) .
Th1 O50 2.651(5) .
Th1 O48 2.706(5) .
Th1 Th8 3.8736(4) .
Th1 Th5 3.8918(4) .
Th1 Th2 4.1724(5) .
Th2 O3 2.292(5) .
Th2 O4 2.311(5) .
Th2 O5 2.367(5) .
Th2 O8 2.373(5) .
Th2 O40 2.505(5) .
Th2 O30 2.506(5) .
Th2 O21 2.563(5) .
Th2 O46 2.699(5) .
Th2 O50 2.722(5) .
Th2 Th5 3.8620(5) .
Th2 Th6 3.8805(5) .
Th3 O2 2.306(5) .
Th3 O1 2.312(5) .
Th3 O6 2.376(5) .
Th3 O12 2.398(5) .
Th3 O35 2.481(5) .
Th3 O42 2.513(5) .
Th3 O16 2.597(5) .
Th3 O48 2.656(5) .
Th3 O52 2.709(5) .
Th3 Th7 3.8757(4) .
Th3 Th8 3.8872(4) .
Th4 O4 2.301(5) .
Th4 O1 2.313(5) .
Th4 O11 2.375(5) .
Th4 O10 2.379(5) .
Th4 O37 2.496(5) .
Th4 O41 2.543(5) .
Th4 O24 2.581(5) .
Th4 O52 2.613(5) .
Th4 O46 2.726(5) .
Th4 Th6 3.8645(5) .
Th4 Th7 3.8822(5) .
Th5 O3 2.299(5) .
Th5 O9 2.357(5) .
Th5 O8 2.360(5) .
Th5 O55 2.465(5) .
Th5 O33 2.493(5) .
Th5 O47 2.523(5) .
Th5 O20 2.543(6) .
Th5 O18 2.574(5) .
Th5 O29 2.589(6) .
Th6 O4 2.304(5) .
Th6 O10 2.355(5) .
Th6 O5 2.365(5) .
Th6 O53 2.475(5) .
Th6 O28 2.515(6) .
Th6 O25 2.523(5) .
Th6 O39 2.535(5) .
Th6 O19 2.561(6) .
Th6 O26 2.572(6) .
Th7 O1 2.287(5) .
Th7 O6 2.373(5) .
Th7 O11 2.379(5) .
Th7 O60 2.447(6) .
Th7 O36 2.497(5) .
Th7 O49 2.543(5) .
Th7 O17 2.548(6) .
Th7 O14 2.554(5) .
Th7 O15 2.590(6) .
Th8 O2 2.285(5) .
Th8 O7 2.358(5) .
Th8 O12 2.368(5) .
Th8 O51 2.440(5) .
Th8 O38 2.513(5) .
Th8 O23 2.539(5) .
Th8 O22 2.551(5) .
Th8 O43 2.560(5) .
Th8 O13 2.615(6) .
Se1 O31 1.628(5) .
Se1 O30 1.638(5) .
Se1 O32 1.643(5) .
Se1 O33 1.645(5) .
Se2 O34 1.630(5) .
Se2 O36 1.641(5) .
Se2 O37 1.647(5) .
Se2 O35 1.648(5) .
Se3 O41 1.627(5) 1_565
Se3 O38 1.634(5) .
Se3 O40 1.639(5) 1_565
Se3 O39 1.641(5) 1_565
Se4 O45 1.614(5) .
Se4 O44 1.640(5) .
Se4 O43 1.641(5) .
Se4 O42 1.652(5) .
Se5 O47 1.629(5) .
Se5 O49 1.634(5) .
Se5 O48 1.652(5) .
Se5 O46 1.662(5) .
Se6 O53 1.623(5) .
Se6 O51 1.629(5) .
Se6 O50 1.654(5) .
Se6 O52 1.663(5) .
Se7 O56 1.628(6) .
Se7 O57 1.630(6) .
Se7 O55 1.632(5) .
Se7 O54 1.669(6) .
Se8 O58 1.609(8) .
Se8 O61A 1.628(8) .
Se8 O60 1.633(6) .
Se8 O59 1.696(7) .
Se8 O61B 1.78(2) .
O39 Se3 1.641(5) 1_545
O40 Se3 1.639(5) 1_545
O41 Se3 1.627(5) 1_545
